data_7005360
loop_
_publ_author_name
'Lee, Way-Zen'
'Tseng, Huan-Sheng'
'Kuo, Ting-Shen'

_publ_section_title
;
 Ligand-controlled nuclearity in nickel bis(benzimidazolyl) complexes.
;
_journal_issue 24
_journal_name_full 'Dalton transactions (Cambridge, England : 2003)'
_journal_page_first 2563
_journal_page_last 2570
_journal_paper_doi 10.1039/b701367a
_journal_year 2007
_chemical_formula_moiety 'C28 H34 Cl2 N10 Ni O8'
_chemical_formula_sum 'C28 H34 Cl2 N10 Ni O8'
_chemical_formula_weight 768.26
_chemical_name_systematic
;
?
;
_space_group_IT_number 2
_symmetry_cell_setting triclinic
_symmetry_space_group_name_Hall '-P 1'
_symmetry_space_group_name_H-M 'P -1'
_atom_sites_solution_hydrogens geom
_atom_sites_solution_primary direct
_atom_sites_solution_secondary difmap
_audit_creation_method SHELXL-97
_cell_angle_alpha 83.7640(10)
_cell_angle_beta 74.6100(10)
_cell_angle_gamma 63.7730(10)
_cell_formula_units_Z 2
_cell_length_a 11.1550(3)
_cell_length_b 12.2320(4)
_cell_length_c 14.5190(4)
_cell_measurement_reflns_used 59317
_cell_measurement_temperature 100(2)
_cell_measurement_theta_max 25.028
_cell_measurement_theta_min 2.037
_cell_volume 1713.32(9)
_computing_cell_refinement 'HKL Scalepack (Otwinowski & Minor 1997)'
_computing_data_collection 'Collect (Nonius BV, 1997-2000)'
_computing_data_reduction 'HKL Denzo and Scalepack (Otwinowski & Minor 19'
_computing_molecular_graphics 'Ortep-3 for Windows (Farrugia, 1997)'
_computing_publication_material 'WinGX publication routines (Farrugia, 1999)'
_computing_structure_refinement 'SHELXL-97 (Sheldrick, 1997)'
_computing_structure_solution 'SHELXS-97 (Sheldrick, 1997)'
_diffrn_ambient_temperature 100(2)
_diffrn_measured_fraction_theta_full 0.991
_diffrn_measured_fraction_theta_max 0.991
_diffrn_measurement_device_type KappaCCD
_diffrn_measurement_method 'CCD rotation images, thick slices'
_diffrn_radiation_monochromator graphite
_diffrn_radiation_source 'fine-focus sealed tube'
_diffrn_radiation_type MoK\a
_diffrn_radiation_wavelength 0.71073
_diffrn_reflns_av_R_equivalents 0.0473
_diffrn_reflns_av_sigmaI/netI 0.0394
_diffrn_reflns_limit_h_max 13
_diffrn_reflns_limit_h_min -13
_diffrn_reflns_limit_k_max 14
_diffrn_reflns_limit_k_min -14
_diffrn_reflns_limit_l_max 17
_diffrn_reflns_limit_l_min -17
_diffrn_reflns_number 24043
_diffrn_reflns_theta_full 25.04
_diffrn_reflns_theta_max 25.04
_diffrn_reflns_theta_min 2.10
_exptl_absorpt_coefficient_mu 0.785
_exptl_absorpt_correction_T_max 0.9401
_exptl_absorpt_correction_T_min 0.8633
_exptl_absorpt_correction_type multi-scan
_exptl_absorpt_process_details 'SADABS, R. Blessing, 1995'
_exptl_crystal_colour blue
_exptl_crystal_density_diffrn 1.489
_exptl_crystal_density_method 'not measured'
_exptl_crystal_description prism
_exptl_crystal_F_000 796
_exptl_crystal_size_max 0.36
_exptl_crystal_size_mid 0.2
_exptl_crystal_size_min 0.08
_refine_diff_density_max 0.809
_refine_diff_density_min -0.693
_refine_diff_density_rms 0.213
_refine_ls_extinction_coef 0.036(3)
_refine_ls_extinction_expression Fc^*^=kFc[1+0.001xFc^2^\l^3^/sin(2\q)]^-1/4^
_refine_ls_extinction_method SHELXL
_refine_ls_goodness_of_fit_ref 1.139
_refine_ls_hydrogen_treatment constr
_refine_ls_matrix_type full
_refine_ls_number_parameters 443
_refine_ls_number_reflns 6026
_refine_ls_number_restraints 0
_refine_ls_restrained_S_all 1.139
_refine_ls_R_factor_all 0.0625
_refine_ls_R_factor_gt 0.0501
_refine_ls_shift/su_max 0.000
_refine_ls_shift/su_mean 0.000
_refine_ls_structure_factor_coef Fsqd
_refine_ls_weighting_details 'calc w=1/[\s^2^(Fo^2^)+(0.0999P)^2^+1.3956P] where P=(Fo^2^+2Fc^2^)/3'
_refine_ls_weighting_scheme calc
_refine_ls_wR_factor_gt 0.1359
_refine_ls_wR_factor_ref 0.1631
_reflns_number_gt 5284
_reflns_number_total 6026
_reflns_threshold_expression >2sigma(I)
_cod_data_source_file b701367a.txt
_cod_data_source_block complex_3
_cod_original_cell_volume 1713.33(9)
_cod_database_code 7005360

loop_
_symmetry_equiv_pos_as_xyz
'x, y, z'
'-x, -y, -z'

loop_
_atom_site_label
_atom_site_type_symbol
_atom_site_fract_x
_atom_site_fract_y
_atom_site_fract_z
_atom_site_U_iso_or_equiv
_atom_site_adp_type
_atom_site_occupancy
_atom_site_symmetry_multiplicity
_atom_site_calc_flag
_atom_site_refinement_flags
_atom_site_disorder_assembly
_atom_site_disorder_group
Ni1 Ni 0.32183(4) 0.30864(3) 0.74901(3) 0.02214(19) Uani 1 1 d . . .
Cl1 Cl 0.16176(9) 0.67042(8) 0.43715(6) 0.0319(2) Uani 1 1 d . . .
Cl2 Cl 0.20522(9) 0.23202(7) 0.12864(6) 0.0309(2) Uani 1 1 d . . .
O1 O 0.2058(3) 0.5880(3) 0.51299(19) 0.0434(7) Uani 1 1 d . . .
O2 O 0.2435(3) 0.6127(3) 0.34615(18) 0.0397(6) Uani 1 1 d . . .
O3 O 0.0192(3) 0.7015(3) 0.44381(19) 0.0428(7) Uani 1 1 d . . .
O4 O 0.1765(5) 0.7787(3) 0.4452(3) 0.0741(11) Uani 1 1 d . . .
O5 O 0.2332(4) 0.1733(3) 0.2166(2) 0.0622(10) Uani 1 1 d . . .
O6 O 0.3202(3) 0.2532(3) 0.0728(3) 0.0577(8) Uani 1 1 d . . .
O7 O 0.1811(3) 0.1563(3) 0.0750(2) 0.0532(8) Uani 1 1 d . . .
O8 O 0.0872(3) 0.3466(2) 0.1493(2) 0.0451(7) Uani 1 1 d . . .
N1 N 0.2464(3) 0.1845(2) 0.80931(19) 0.0238(6) Uani 1 1 d . . .
N2 N 0.2796(3) 0.0125(2) 0.89014(19) 0.0256(6) Uani 1 1 d . . .
N3' N 0.4899(3) 0.1885(2) 0.81121(19) 0.0242(6) Uani 1 1 d . . .
H3' H 0.5048 0.2368 0.8509 0.029 Uiso 1 1 d R . .
N4 N 0.6661(3) 0.0652(2) 0.5646(2) 0.0270(6) Uani 1 1 d . . .
N5 N 0.4523(3) 0.1971(2) 0.63202(19) 0.0229(6) Uani 1 1 d . . .
N6 N 0.4110(3) 0.4291(3) 0.6913(2) 0.0273(6) Uani 1 1 d . . .
N7 N 0.1577(3) 0.4153(3) 0.6907(2) 0.0270(6) Uani 1 1 d . . .
N8 N 0.2246(3) 0.4206(3) 0.8709(2) 0.0279(6) Uani 1 1 d . . .
N9 N 0.7406(4) 0.2932(3) 0.1780(3) 0.0543(10) Uani 1 1 d . . .
N10 N 0.4374(4) 0.6478(3) 0.0902(3) 0.0464(8) Uani 1 1 d . . .
C1 C 0.1356(3) 0.1575(3) 0.8134(2) 0.0255(7) Uani 1 1 d . . .
C2 C 0.0210(4) 0.2167(3) 0.7754(3) 0.0321(8) Uani 1 1 d . . .
H2 H 0.0049 0.2897 0.7385 0.039 Uiso 1 1 d R . .
C3 C -0.0717(4) 0.1657(4) 0.7919(3) 0.0375(9) Uani 1 1 d . . .
H3 H -0.1528 0.2061 0.7678 0.045 Uiso 1 1 d R . .
C4 C -0.0508(4) 0.0583(4) 0.8444(3) 0.0368(8) Uani 1 1 d . . .
H4 H -0.1157 0.0238 0.8546 0.044 Uiso 1 1 d R . .
C5 C 0.0619(4) -0.0020(3) 0.8824(2) 0.0309(8) Uani 1 1 d . . .
H5 H 0.0731 -0.0753 0.9180 0.037 Uiso 1 1 d R . .
C6 C 0.1554(3) 0.0495(3) 0.8652(2) 0.0258(7) Uani 1 1 d . . .
C7 C 0.3428(4) -0.0953(3) 0.9454(3) 0.0324(8) Uani 1 1 d . . .
H7A H 0.2868 -0.1390 0.9608 0.039 Uiso 1 1 d R . .
H7B H 0.3509 -0.0709 1.0032 0.039 Uiso 1 1 d R . .
H7C H 0.4327 -0.1470 0.9083 0.039 Uiso 1 1 d R . .
C8 C 0.3270(3) 0.0972(3) 0.8556(2) 0.0228(7) Uani 1 1 d . . .
C9 C 0.4560(3) 0.0945(3) 0.8702(2) 0.0282(7) Uani 1 1 d . . .
H9A H 0.5306 0.0158 0.8515 0.034 Uiso 1 1 d R . .
H9B H 0.4435 0.1089 0.9366 0.034 Uiso 1 1 d R . .
C10 C 0.6161(3) 0.1387(3) 0.7331(2) 0.0284(7) Uani 1 1 d . . .
H10A H 0.6629 0.1903 0.7230 0.034 Uiso 1 1 d R . .
H10B H 0.6756 0.0587 0.7504 0.034 Uiso 1 1 d R . .
C11 C 0.5781(3) 0.1298(3) 0.6435(2) 0.0240(7) Uani 1 1 d . . .
C12 C 0.8113(3) -0.0217(3) 0.5524(3) 0.0338(8) Uani 1 1 d . . .
H12A H 0.8476 -0.0532 0.4882 0.041 Uiso 1 1 d R . .
H12B H 0.8179 -0.0874 0.5964 0.041 Uiso 1 1 d R . .
H12C H 0.8632 0.0181 0.5643 0.041 Uiso 1 1 d R . .
C13 C 0.5927(3) 0.0934(3) 0.4948(2) 0.0251(7) Uani 1 1 d . . .
C14 C 0.6317(4) 0.0567(3) 0.3999(2) 0.0308(8) Uani 1 1 d . . .
H14 H 0.7237 0.0018 0.3687 0.037 Uiso 1 1 d R . .
C15 C 0.5304(4) 0.1053(3) 0.3500(3) 0.0327(8) Uani 1 1 d . . .
H15 H 0.5549 0.0821 0.2842 0.039 Uiso 1 1 d R . .
C16 C 0.3942(4) 0.1864(3) 0.3930(2) 0.0308(8) Uani 1 1 d . . .
H16 H 0.3256 0.2180 0.3567 0.037 Uiso 1 1 d R . .
C17 C 0.3555(3) 0.2226(3) 0.4877(2) 0.0262(7) Uani 1 1 d . . .
H17 H 0.2621 0.2772 0.5165 0.031 Uiso 1 1 d R . .
C18 C 0.4574(3) 0.1762(3) 0.5386(2) 0.0242(7) Uani 1 1 d . . .
C19 C 0.4400(3) 0.5012(3) 0.6489(2) 0.0270(7) Uani 1 1 d . . .
C20 C 0.4736(4) 0.5957(3) 0.5936(3) 0.0335(8) Uani 1 1 d . . .
H20A H 0.5660 0.5807 0.5927 0.040 Uiso 1 1 d R . .
H20B H 0.4104 0.6737 0.6228 0.040 Uiso 1 1 d R . .
H20C H 0.4659 0.5953 0.5294 0.040 Uiso 1 1 d R . .
C21 C 0.0609(3) 0.4818(3) 0.6682(2) 0.0251(7) Uani 1 1 d . . .
C22 C -0.0659(3) 0.5655(3) 0.6411(2) 0.0289(7) Uani 1 1 d . . .
H22A H -0.0509 0.6296 0.6031 0.035 Uiso 1 1 d R . .
H22B H -0.1380 0.5997 0.6976 0.035 Uiso 1 1 d R . .
H22C H -0.0922 0.5223 0.6048 0.035 Uiso 1 1 d R . .
C23 C 0.1777(3) 0.4915(3) 0.9309(2) 0.0278(7) Uani 1 1 d . . .
C24 C 0.1173(4) 0.5813(3) 1.0077(3) 0.0358(8) Uani 1 1 d . . .
H24A H 0.0519 0.6569 0.9883 0.043 Uiso 1 1 d R . .
H24B H 0.1889 0.5943 1.0227 0.043 Uiso 1 1 d R . .
H24C H 0.0716 0.5516 1.0632 0.043 Uiso 1 1 d R . .
C25 C 0.8064(5) 0.2583(4) 0.2323(3) 0.0492(11) Uani 1 1 d . . .
C26 C 0.8904(5) 0.2121(5) 0.3024(3) 0.0591(13) Uani 1 1 d . . .
H26A H 0.9578 0.1296 0.2874 0.071 Uiso 1 1 d R . .
H26B H 0.8314 0.2154 0.3648 0.071 Uiso 1 1 d R . .
H26C H 0.9361 0.2630 0.3015 0.071 Uiso 1 1 d R . .
C27 C 0.4246(4) 0.5611(4) 0.1169(3) 0.0373(9) Uani 1 1 d . . .
C28 C 0.4093(5) 0.4498(4) 0.1504(3) 0.0487(10) Uani 1 1 d . . .
H28A H 0.4790 0.4007 0.1837 0.058 Uiso 1 1 d R . .
H28B H 0.4186 0.4047 0.0968 0.058 Uiso 1 1 d R . .
H28C H 0.3199 0.4711 0.1928 0.058 Uiso 1 1 d R . .

loop_
_atom_site_aniso_label
_atom_site_aniso_U_11
_atom_site_aniso_U_22
_atom_site_aniso_U_33
_atom_site_aniso_U_23
_atom_site_aniso_U_13
_atom_site_aniso_U_12
Ni1 0.0200(3) 0.0206(3) 0.0270(3) -0.00018(17) -0.00779(18) -0.00862(19)
Cl1 0.0368(5) 0.0340(5) 0.0299(4) 0.0004(3) -0.0067(4) -0.0205(4)
Cl2 0.0305(5) 0.0262(4) 0.0349(5) -0.0023(3) -0.0107(3) -0.0091(4)
O1 0.0339(14) 0.0620(18) 0.0356(14) 0.0130(13) -0.0140(11) -0.0214(13)
O2 0.0329(14) 0.0497(16) 0.0315(13) -0.0020(12) -0.0056(11) -0.0140(12)
O3 0.0280(13) 0.0462(16) 0.0413(15) 0.0054(12) -0.0073(11) -0.0064(12)
O4 0.121(3) 0.070(2) 0.060(2) -0.0071(17) -0.003(2) -0.076(2)
O5 0.076(2) 0.0395(17) 0.0450(17) -0.0017(13) -0.0301(16) 0.0076(16)
O6 0.0366(16) 0.060(2) 0.080(2) -0.0054(17) -0.0071(15) -0.0269(15)
O7 0.072(2) 0.0539(18) 0.0479(17) -0.0121(14) -0.0062(15) -0.0415(17)
O8 0.0415(16) 0.0335(14) 0.0434(15) -0.0011(12) -0.0141(13) 0.0011(12)
N1 0.0222(14) 0.0246(14) 0.0267(14) -0.0013(11) -0.0068(11) -0.0111(12)
N2 0.0264(14) 0.0246(14) 0.0267(14) 0.0012(11) -0.0070(11) -0.0115(12)
N3 0.0226(14) 0.0231(14) 0.0294(14) -0.0010(11) -0.0100(11) -0.0099(12)
N4 0.0197(14) 0.0239(14) 0.0363(16) -0.0009(12) -0.0055(12) -0.0089(12)
N5 0.0210(14) 0.0210(13) 0.0282(14) -0.0003(11) -0.0074(11) -0.0095(11)
N6 0.0235(14) 0.0254(15) 0.0333(15) -0.0051(12) -0.0064(12) -0.0100(12)
N7 0.0259(15) 0.0259(15) 0.0298(15) 0.0012(12) -0.0059(12) -0.0124(13)
N8 0.0273(15) 0.0268(15) 0.0322(15) 0.0029(13) -0.0110(12) -0.0124(12)
N9 0.061(2) 0.042(2) 0.055(2) -0.0090(18) -0.007(2) -0.0201(19)
N10 0.050(2) 0.047(2) 0.052(2) -0.0073(17) -0.0134(17) -0.0274(18)
C1 0.0249(17) 0.0274(17) 0.0265(16) -0.0009(13) -0.0053(13) -0.0135(14)
C2 0.0306(18) 0.0347(19) 0.0388(19) 0.0090(15) -0.0151(15) -0.0192(16)
C3 0.0336(19) 0.046(2) 0.042(2) 0.0090(17) -0.0175(16) -0.0227(18)
C4 0.035(2) 0.046(2) 0.042(2) 0.0035(17) -0.0096(16) -0.0287(18)
C5 0.0339(19) 0.0323(18) 0.0294(18) 0.0012(14) -0.0058(15) -0.0180(16)
C6 0.0259(17) 0.0249(17) 0.0259(16) -0.0017(13) -0.0056(13) -0.0105(14)
C7 0.0334(19) 0.0266(18) 0.0385(19) 0.0082(15) -0.0138(15) -0.0131(15)
C8 0.0235(16) 0.0212(16) 0.0218(15) -0.0024(12) -0.0051(13) -0.0076(13)
C9 0.0245(17) 0.0276(17) 0.0333(18) 0.0025(14) -0.0098(14) -0.0109(14)
C10 0.0219(16) 0.0322(18) 0.0342(18) 0.0042(14) -0.0109(14) -0.0130(14)
C11 0.0218(16) 0.0229(16) 0.0317(17) 0.0020(13) -0.0068(13) -0.0136(14)
C12 0.0218(17) 0.0292(18) 0.047(2) -0.0001(15) -0.0076(15) -0.0081(15)
C13 0.0232(16) 0.0213(16) 0.0329(17) -0.0007(13) -0.0060(13) -0.0117(14)
C14 0.0302(18) 0.0262(17) 0.0343(18) -0.0053(14) -0.0007(15) -0.0133(15)
C15 0.044(2) 0.0286(18) 0.0291(17) -0.0028(14) -0.0052(15) -0.0205(17)
C16 0.037(2) 0.0301(18) 0.0317(18) 0.0014(14) -0.0131(15) -0.0182(16)
C17 0.0255(17) 0.0235(16) 0.0327(17) -0.0007(13) -0.0086(14) -0.0122(14)
C18 0.0241(16) 0.0203(16) 0.0301(17) -0.0011(13) -0.0055(13) -0.0115(14)
C19 0.0236(17) 0.0260(17) 0.0327(18) -0.0037(14) -0.0092(14) -0.0097(14)
C20 0.0335(19) 0.0315(19) 0.0383(19) 0.0032(15) -0.0095(16) -0.0167(16)
C21 0.0241(17) 0.0239(17) 0.0273(16) 0.0003(13) -0.0052(13) -0.0111(15)
C22 0.0233(17) 0.0292(18) 0.0331(18) -0.0017(14) -0.0106(14) -0.0077(14)
C23 0.0254(17) 0.0276(18) 0.0305(18) 0.0026(15) -0.0090(14) -0.0108(15)
C24 0.040(2) 0.035(2) 0.0311(18) -0.0060(15) -0.0093(16) -0.0134(17)
C25 0.052(3) 0.047(3) 0.047(2) -0.018(2) 0.006(2) -0.026(2)
C26 0.056(3) 0.081(4) 0.049(3) -0.011(2) -0.006(2) -0.038(3)
C27 0.033(2) 0.044(2) 0.038(2) -0.0113(17) -0.0082(16) -0.0173(18)
C28 0.055(3) 0.046(2) 0.045(2) -0.0032(19) -0.006(2) -0.024(2)

loop_
_atom_type_symbol
_atom_type_description
_atom_type_scat_dispersion_real
_atom_type_scat_dispersion_imag
_atom_type_scat_source
C C 0.0033 0.0016 'International Tables Vol C Tables 4.2.6.8 and 6.1.1.4'
H H 0.0000 0.0000 'International Tables Vol C Tables 4.2.6.8 and 6.1.1.4'
N N 0.0061 0.0033 'International Tables Vol C Tables 4.2.6.8 and 6.1.1.4'
O O 0.0106 0.0060 'International Tables Vol C Tables 4.2.6.8 and 6.1.1.4'
Ni Ni 0.3393 1.1124 'International Tables Vol C Tables 4.2.6.8 and 6.1.1.4'
Cl Cl 0.1484 0.1585 'International Tables Vol C Tables 4.2.6.8 and 6.1.1.4'

loop_
_geom_angle_atom_site_label_1
_geom_angle_atom_site_label_2
_geom_angle_atom_site_label_3
_geom_angle
_geom_angle_site_symmetry_1
_geom_angle_site_symmetry_3
_geom_angle_publ_flag
N1 Ni1 N7 95.56(11) . . ?
N1 Ni1 N5 93.23(10) . . ?
N7 Ni1 N5 99.16(10) . . ?
N1 Ni1 N8 92.77(11) . . ?
N7 Ni1 N8 89.34(11) . . ?
N5 Ni1 N8 169.07(10) . . ?
N1 Ni1 N6 176.03(10) . . ?
N7 Ni1 N6 88.41(11) . . ?
N5 Ni1 N6 86.23(10) . . ?
N8 Ni1 N6 87.15(11) . . ?
N1 Ni1 N3 81.20(10) . . ?
N7 Ni1 N3 176.63(10) . . ?
N5 Ni1 N3 80.17(10) . . ?
N8 Ni1 N3 91.74(10) . . ?
N6 Ni1 N3 94.83(10) . . ?
O4 Cl1 O2 109.54(19) . . ?
O4 Cl1 O3 109.2(2) . . ?
O2 Cl1 O3 109.08(16) . . ?
O4 Cl1 O1 110.0(2) . . ?
O2 Cl1 O1 109.72(17) . . ?
O3 Cl1 O1 109.25(16) . . ?
O7 Cl2 O8 110.31(19) . . ?
O7 Cl2 O5 109.4(2) . . ?
O8 Cl2 O5 109.16(18) . . ?
O7 Cl2 O6 108.76(19) . . ?
O8 Cl2 O6 108.58(19) . . ?
O5 Cl2 O6 110.6(2) . . ?
C8 N1 C1 106.0(3) . . ?
C8 N1 Ni1 113.9(2) . . ?
C1 N1 Ni1 140.0(2) . . ?
C8 N2 C6 106.7(3) . . ?
C8 N2 C7 127.4(3) . . ?
C6 N2 C7 125.9(3) . . ?
C10 N3 C9 114.2(3) . . ?
C10 N3 Ni1 107.99(19) . . ?
C9 N3 Ni1 110.77(19) . . ?
C11 N4 C13 107.1(3) . . ?
C11 N4 C12 127.9(3) . . ?
C13 N4 C12 125.0(3) . . ?
C11 N5 C18 105.8(3) . . ?
C11 N5 Ni1 112.9(2) . . ?
C18 N5 Ni1 140.9(2) . . ?
C19 N6 Ni1 165.8(3) . . ?
C21 N7 Ni1 172.0(3) . . ?
C23 N8 Ni1 171.4(3) . . ?
C2 C1 N1 131.3(3) . . ?
C2 C1 C6 120.4(3) . . ?
N1 C1 C6 108.3(3) . . ?
C1 C2 C3 117.4(3) . . ?
C2 C3 C4 121.5(3) . . ?
C5 C4 C3 122.1(3) . . ?
C4 C5 C6 116.2(3) . . ?
N2 C6 C5 131.6(3) . . ?
N2 C6 C1 105.9(3) . . ?
C5 C6 C1 122.5(3) . . ?
N1 C8 N2 113.1(3) . . ?
N1 C8 C9 122.7(3) . . ?
N2 C8 C9 124.1(3) . . ?
N3 C9 C8 110.4(3) . . ?
N3 C10 C11 109.3(3) . . ?
N5 C11 N4 112.9(3) . . ?
N5 C11 C10 121.1(3) . . ?
N4 C11 C10 125.7(3) . . ?
N4 C13 C14 132.0(3) . . ?
N4 C13 C18 105.5(3) . . ?
C14 C13 C18 122.4(3) . . ?
C15 C14 C13 116.5(3) . . ?
C14 C15 C16 121.9(3) . . ?
C17 C16 C15 121.5(3) . . ?
C16 C17 C18 117.2(3) . . ?
N5 C18 C17 130.9(3) . . ?
N5 C18 C13 108.6(3) . . ?
C17 C18 C13 120.5(3) . . ?
N6 C19 C20 178.4(4) . . ?
N7 C21 C22 178.3(4) . . ?
N8 C23 C24 179.5(4) . . ?
N9 C25 C26 179.2(5) . . ?
N10 C27 C28 179.5(5) . . ?

loop_
_geom_bond_atom_site_label_1
_geom_bond_atom_site_label_2
_geom_bond_distance
_geom_bond_site_symmetry_2
_geom_bond_publ_flag
Ni1 N1 2.056(3) . ?
Ni1 N7 2.059(3) . ?
Ni1 N5 2.074(3) . ?
Ni1 N8 2.093(3) . ?
Ni1 N6 2.109(3) . ?
Ni1 N3 2.160(3) . ?
Cl1 O4 1.426(3) . ?
Cl1 O2 1.439(3) . ?
Cl1 O3 1.440(3) . ?
Cl1 O1 1.442(3) . ?
Cl2 O7 1.423(3) . ?
Cl2 O8 1.428(3) . ?
Cl2 O5 1.435(3) . ?
Cl2 O6 1.438(3) . ?
N1 C8 1.310(4) . ?
N1 C1 1.400(4) . ?
N2 C8 1.356(4) . ?
N2 C6 1.389(4) . ?
N2 C7 1.459(4) . ?
N3 C10 1.478(4) . ?
N3 C9 1.481(4) . ?
N4 C11 1.347(4) . ?
N4 C13 1.389(4) . ?
N4 C12 1.467(4) . ?
N5 C11 1.323(4) . ?
N5 C18 1.389(4) . ?
N6 C19 1.135(4) . ?
N7 C21 1.135(4) . ?
N8 C23 1.143(4) . ?
N9 C25 1.139(6) . ?
N10 C27 1.145(5) . ?
C1 C2 1.389(5) . ?
C1 C6 1.405(5) . ?
C2 C3 1.387(5) . ?
C3 C4 1.403(5) . ?
C4 C5 1.375(5) . ?
C5 C6 1.398(5) . ?
C8 C9 1.495(4) . ?
C10 C11 1.499(4) . ?
C13 C14 1.390(5) . ?
C13 C18 1.409(5) . ?
C14 C15 1.380(5) . ?
C15 C16 1.407(5) . ?
C16 C17 1.387(5) . ?
C17 C18 1.395(5) . ?
C19 C20 1.464(5) . ?
C21 C22 1.460(5) . ?
C23 C24 1.455(5) . ?
C25 C26 1.465(7) . ?
C27 C28 1.462(6) . ?
